data_4348478
loop_
_publ_author_name
'Charette, Bronte J.'
'Ritch, Jamie S.'

_publ_section_title
;
 A Selenium-Containing Diarylamido Pincer Ligand: Synthesis and
 Coordination Chemistry with Group 10 Metals.
;
_journal_issue 12
_journal_name_full 'Inorganic chemistry'
_journal_page_first 6344
_journal_page_last 6350
_journal_paper_doi 10.1021/acs.inorgchem.6b01203
_journal_volume 55
_journal_year 2016
_chemical_formula_moiety 'C17 H21 Cl2 N Pd Se2'
_chemical_formula_sum 'C17 H21 Cl2 N Pd Se2'
_chemical_formula_weight 574.57
_space_group_crystal_system monoclinic
_space_group_IT_number 15
_space_group_name_Hall '-C 2yc'
_space_group_name_H-M_alt 'C 1 2/c 1'
_atom_sites_solution_hydrogens geom
_atom_sites_solution_primary direct
_audit_creation_date 2016-03-16
_audit_creation_method
;
Olex2 1.2
(compiled 2016.02.19 svn.r3266 for OlexSys, GUI svn.r5155)
;
_cell_angle_alpha 90
_cell_angle_beta 121.645(3)
_cell_angle_gamma 90
_cell_formula_units_Z 8
_cell_length_a 31.4104(17)
_cell_length_b 8.4136(5)
_cell_length_c 17.2474(10)
_cell_measurement_reflns_used 6873
_cell_measurement_temperature 295(2)
_cell_measurement_theta_max 27.86
_cell_measurement_theta_min 2.54
_cell_volume 3880.3(4)
_computing_molecular_graphics 'Olex2 (Dolomanov et al., 2009)'
_computing_publication_material 'Olex2 (Dolomanov et al., 2009)'
_computing_structure_refinement 'ShelXL (Sheldrick, 2015)'
_computing_structure_solution 'ShelXT (Sheldrick, 2015)'
_diffrn_ambient_temperature 295.52
_diffrn_measured_fraction_theta_full 0.999
_diffrn_measured_fraction_theta_max 0.999
_diffrn_measurement_device_type 'Bruker APEX-II CCD'
_diffrn_measurement_method '\f and \w scans'
_diffrn_radiation_type MoK\a
_diffrn_radiation_wavelength 0.71073
_diffrn_reflns_av_R_equivalents 0.1133
_diffrn_reflns_av_unetI/netI 0.0487
_diffrn_reflns_Laue_measured_fraction_full 0.999
_diffrn_reflns_Laue_measured_fraction_max 0.999
_diffrn_reflns_limit_h_max 37
_diffrn_reflns_limit_h_min -37
_diffrn_reflns_limit_k_max 10
_diffrn_reflns_limit_k_min -10
_diffrn_reflns_limit_l_max 20
_diffrn_reflns_limit_l_min -20
_diffrn_reflns_number 27222
_diffrn_reflns_point_group_measured_fraction_full 0.999
_diffrn_reflns_point_group_measured_fraction_max 0.999
_diffrn_reflns_theta_full 25.025
_diffrn_reflns_theta_max 25.025
_diffrn_reflns_theta_min 2.694
_diffrn_standards_number 0
_exptl_absorpt_coefficient_mu 4.982
_exptl_absorpt_correction_T_max 0.5737
_exptl_absorpt_correction_T_min 0.2826
_exptl_absorpt_correction_type numerical
_exptl_absorpt_process_details
;
SADABS-2014/5 (Bruker,2014/5) was used for absorption correction.
wR2(int) was 0.0744 before and 0.0612 after correction.
The Ratio of minimum to maximum transmission is 0.4926.
The \l/2 correction factor is Not present.
;
_exptl_crystal_colour 'clear red'
_exptl_crystal_colour_lustre clear
_exptl_crystal_colour_primary red
_exptl_crystal_density_diffrn 1.967
_exptl_crystal_description prism
_exptl_crystal_F_000 2224
_exptl_crystal_size_max 0.3
_exptl_crystal_size_mid 0.2
_exptl_crystal_size_min 0.1
_refine_diff_density_max 0.376
_refine_diff_density_min -0.405
_refine_diff_density_rms 0.094
_refine_ls_extinction_method none
_refine_ls_goodness_of_fit_ref 0.967
_refine_ls_hydrogen_treatment constr
_refine_ls_matrix_type full
_refine_ls_number_parameters 213
_refine_ls_number_reflns 3426
_refine_ls_number_restraints 0
_refine_ls_restrained_S_all 0.967
_refine_ls_R_factor_all 0.0520
_refine_ls_R_factor_gt 0.0261
_refine_ls_shift/su_max 0.002
_refine_ls_shift/su_mean 0.000
_refine_ls_structure_factor_coef Fsqd
_refine_ls_weighting_details 'w=1/[\s^2^(Fo^2^)+(0.0167P)^2^] where P=(Fo^2^+2Fc^2^)/3'
_refine_ls_weighting_scheme calc
_refine_ls_wR_factor_gt 0.0432
_refine_ls_wR_factor_ref 0.0480
_reflns_Friedel_coverage 0.000
_reflns_number_gt 2490
_reflns_number_total 3426
_reflns_threshold_expression 'I > 2\s(I)'
_cod_data_source_file ic6b01203_si_002.cif
_cod_data_source_block Compound1-Pd
_cod_database_code 4348478
_shelx_space_group_comment
;
The symmetry employed for this shelxl refinement is uniquely defined
by the following loop, which should always be used as a source of
symmetry information in preference to the above space-group names.
They are only intended as comments.
;
_shelx_estimated_absorpt_t_max 0.636
_shelx_estimated_absorpt_t_min 0.316
_olex2_refinement_description
;
1. Fixed Uiso
 At 1.2 times of:
  All C(H) groups
 At 1.5 times of:
  All C(H,H,H) groups
2.a Aromatic/amide H refined with riding coordinates:
 C3(H3), C4(H4), C6(H6), C11(H11), C12(H12), C14(H14)
2.b Idealised Me refined as rotating group:
 C1(H1A,H1B,H1C), C8(H8A,H8B,H8C), C9(H9A,H9B,H9C), C16(H16A,H16B,H16C),
 C17(H17A,H17B,H17C)
;
_shelx_shelxl_version_number 2014/7
_olex2_submission_special_instructions 'No special instructions were received'

loop_
_space_group_symop_operation_xyz
'x, y, z'
'-x, y, -z+1/2'
'x+1/2, y+1/2, z'
'-x+1/2, y+1/2, -z+1/2'
'-x, -y, -z'
'x, -y, z-1/2'
'-x+1/2, -y+1/2, -z'
'x+1/2, -y+1/2, z-1/2'

loop_
_atom_site_label
_atom_site_type_symbol
_atom_site_fract_x
_atom_site_fract_y
_atom_site_fract_z
_atom_site_U_iso_or_equiv
_atom_site_adp_type
_atom_site_occupancy
_atom_site_site_symmetry_order
_atom_site_calc_flag
_atom_site_refinement_flags_posn
Pd1 Pd 0.65343(2) 0.48602(4) 0.65884(2) 0.02985(9) Uani 1 1 d .
Se1 Se 0.65813(2) 0.77140(5) 0.65418(3) 0.03244(11) Uani 1 1 d .
Se2 Se 0.63457(2) 0.46374(5) 0.50554(3) 0.02847(10) Uani 1 1 d .
Cl1 Cl 0.67853(4) 0.53041(15) 0.81113(7) 0.0506(3) Uani 1 1 d .
Cl2 Cl 0.64087(4) 0.21537(13) 0.66568(8) 0.0528(3) Uani 1 1 d .
N1 N 0.56538(11) 0.7410(4) 0.4806(2) 0.0352(8) Uani 1 1 d .
C1 C 0.53689(16) 0.8711(5) 0.4886(3) 0.0545(13) Uani 1 1 d .
H1A H 0.5596 0.9483 0.5314 0.082 Uiso 1 1 calc GR
H1B H 0.5161 0.8298 0.5095 0.082 Uiso 1 1 calc GR
H1C H 0.5163 0.9205 0.4302 0.082 Uiso 1 1 calc GR
C2 C 0.60334(14) 0.7976(4) 0.4639(3) 0.0313(9) Uani 1 1 d .
C3 C 0.59485(16) 0.8218(5) 0.3783(3) 0.0420(11) Uani 1 1 d .
H3 H 0.5631 0.8044 0.3277 0.050 Uiso 1 1 calc R
C4 C 0.63286(18) 0.8717(5) 0.3667(3) 0.0471(11) Uani 1 1 d .
H4 H 0.6268 0.8849 0.3081 0.057 Uiso 1 1 calc R
C5 C 0.67991(16) 0.9025(4) 0.4408(3) 0.0385(11) Uani 1 1 d .
C6 C 0.68896(15) 0.8786(4) 0.5279(3) 0.0347(10) Uani 1 1 d .
H6 H 0.7206 0.8982 0.5785 0.042 Uiso 1 1 calc R
C7 C 0.65064(15) 0.8254(4) 0.5392(3) 0.0316(10) Uani 1 1 d .
C8 C 0.72114(17) 0.9614(6) 0.4276(3) 0.0648(14) Uani 1 1 d .
H8A H 0.7180 1.0742 0.4178 0.097 Uiso 1 1 calc GR
H8B H 0.7186 0.9098 0.3756 0.097 Uiso 1 1 calc GR
H8C H 0.7530 0.9377 0.4808 0.097 Uiso 1 1 calc GR
C9 C 0.72854(14) 0.8172(5) 0.7339(3) 0.0508(13) Uani 1 1 d .
H9A H 0.7394 0.7819 0.7945 0.076 Uiso 1 1 calc GR
H9B H 0.7339 0.9296 0.7345 0.076 Uiso 1 1 calc GR
H9C H 0.7472 0.7628 0.7124 0.076 Uiso 1 1 calc GR
C10 C 0.53784(14) 0.6059(5) 0.4308(3) 0.0388(11) Uani 1 1 d .
C11 C 0.48607(16) 0.6038(6) 0.3795(3) 0.0551(14) Uani 1 1 d .
H11 H 0.4686 0.6955 0.3758 0.066 Uiso 1 1 calc R
C12 C 0.45980(16) 0.4695(7) 0.3338(3) 0.0618(15) Uani 1 1 d .
H12 H 0.4251 0.4741 0.2979 0.074 Uiso 1 1 calc R
C13 C 0.48353(16) 0.3288(6) 0.3398(3) 0.0490(13) Uani 1 1 d .
C14 C 0.53549(15) 0.3264(5) 0.3914(3) 0.0395(11) Uani 1 1 d .
H14 H 0.5525 0.2329 0.3960 0.047 Uiso 1 1 calc R
C15 C 0.56227(13) 0.4622(5) 0.4361(2) 0.0329(9) Uani 1 1 d .
C16 C 0.45428(16) 0.1805(6) 0.2906(3) 0.0700(17) Uani 1 1 d .
H16A H 0.4755 0.1088 0.2829 0.105 Uiso 1 1 calc GR
H16B H 0.4262 0.2093 0.2321 0.105 Uiso 1 1 calc GR
H16C H 0.4426 0.1296 0.3259 0.105 Uiso 1 1 calc GR
C17 C 0.64968(15) 0.2497(5) 0.4863(3) 0.0470(12) Uani 1 1 d .
H17A H 0.6850 0.2314 0.5241 0.070 Uiso 1 1 calc GR
H17B H 0.6394 0.2366 0.4235 0.070 Uiso 1 1 calc GR
H17C H 0.6321 0.1751 0.5017 0.070 Uiso 1 1 calc GR

loop_
_atom_site_aniso_label
_atom_site_aniso_U_11
_atom_site_aniso_U_22
_atom_site_aniso_U_33
_atom_site_aniso_U_23
_atom_site_aniso_U_13
_atom_site_aniso_U_12
Pd1 0.02734(16) 0.03141(19) 0.02800(16) 0.00396(14) 0.01258(13) 0.00320(14)
Se1 0.0369(2) 0.0305(2) 0.0321(2) -0.00242(19) 0.01955(18) 0.0021(2)
Se2 0.0272(2) 0.0257(2) 0.0311(2) -0.00118(18) 0.01433(18) 0.00310(18)
Cl1 0.0462(6) 0.0723(8) 0.0304(5) 0.0062(6) 0.0181(5) 0.0077(6)
Cl2 0.0683(7) 0.0362(6) 0.0569(7) 0.0112(6) 0.0348(6) -0.0018(6)
N1 0.0335(18) 0.036(2) 0.0375(19) 0.0044(16) 0.0199(16) 0.0126(16)
C1 0.055(3) 0.057(3) 0.065(3) 0.007(3) 0.040(3) 0.024(3)
C2 0.040(2) 0.023(2) 0.037(2) 0.0047(18) 0.024(2) 0.0114(19)
C3 0.048(3) 0.038(3) 0.035(3) 0.0054(19) 0.019(2) 0.011(2)
C4 0.073(3) 0.042(3) 0.042(3) 0.010(2) 0.041(3) 0.015(3)
C5 0.057(3) 0.024(2) 0.052(3) 0.0069(19) 0.041(3) 0.012(2)
C6 0.042(2) 0.026(2) 0.043(3) -0.0024(19) 0.027(2) 0.002(2)
C7 0.045(2) 0.018(2) 0.036(2) 0.0034(16) 0.025(2) 0.0085(18)
C8 0.078(3) 0.066(3) 0.086(4) 0.011(3) 0.067(3) 0.003(3)
C9 0.044(3) 0.059(3) 0.041(3) -0.010(2) 0.016(2) -0.016(2)
C10 0.026(2) 0.057(3) 0.035(2) 0.007(2) 0.016(2) 0.012(2)
C11 0.036(3) 0.072(4) 0.052(3) 0.005(3) 0.020(2) 0.014(3)
C12 0.027(2) 0.100(4) 0.048(3) 0.003(3) 0.013(2) -0.005(3)
C13 0.040(3) 0.070(4) 0.031(3) -0.005(2) 0.015(2) -0.021(3)
C14 0.042(3) 0.044(3) 0.033(2) -0.0036(19) 0.020(2) -0.009(2)
C15 0.026(2) 0.046(3) 0.024(2) 0.003(2) 0.0112(17) 0.000(2)
C16 0.057(3) 0.101(5) 0.042(3) -0.011(3) 0.019(3) -0.041(3)
C17 0.048(3) 0.033(2) 0.059(3) -0.007(2) 0.028(2) 0.009(2)

loop_
_atom_type_symbol
_atom_type_description
_atom_type_scat_dispersion_real
_atom_type_scat_dispersion_imag
_atom_type_scat_source
C C 0.0033 0.0016 'International Tables Vol C Tables 4.2.6.8 and 6.1.1.4'
H H 0.0000 0.0000 'International Tables Vol C Tables 4.2.6.8 and 6.1.1.4'
Cl Cl 0.1484 0.1585 'International Tables Vol C Tables 4.2.6.8 and 6.1.1.4'
N N 0.0061 0.0033 'International Tables Vol C Tables 4.2.6.8 and 6.1.1.4'
Pd Pd -0.9988 1.0072 'International Tables Vol C Tables 4.2.6.8 and 6.1.1.4'
Se Se -0.0929 2.2259 'International Tables Vol C Tables 4.2.6.8 and 6.1.1.4'

loop_
_geom_angle_atom_site_label_1
_geom_angle_atom_site_label_2
_geom_angle_atom_site_label_3
_geom_angle
Se2 Pd1 Se1 91.443(18)
Cl1 Pd1 Se1 83.57(3)
Cl1 Pd1 Se2 173.41(3)
Cl2 Pd1 Se1 173.14(4)
Cl2 Pd1 Se2 91.67(3)
Cl2 Pd1 Cl1 93.75(4)
C7 Se1 Pd1 107.04(10)
C7 Se1 C9 99.32(18)
C9 Se1 Pd1 104.01(13)
C15 Se2 Pd1 102.36(12)
C15 Se2 C17 101.64(17)
C17 Se2 Pd1 108.77(13)
C2 N1 C1 112.4(3)
C10 N1 C1 116.7(3)
C10 N1 C2 116.7(3)
N1 C1 H1A 109.5
N1 C1 H1B 109.5
N1 C1 H1C 109.5
H1A C1 H1B 109.5
H1A C1 H1C 109.5
H1B C1 H1C 109.5
C3 C2 N1 123.3(4)
C3 C2 C7 119.4(4)
C7 C2 N1 117.3(4)
C2 C3 H3 119.7
C2 C3 C4 120.6(4)
C4 C3 H3 119.7
C3 C4 H4 119.6
C3 C4 C5 120.7(4)
C5 C4 H4 119.6
C4 C5 C6 119.2(4)
C4 C5 C8 120.5(4)
C6 C5 C8 120.3(4)
C5 C6 H6 120.1
C5 C6 C7 119.8(4)
C7 C6 H6 120.1
C2 C7 Se1 114.7(3)
C2 C7 C6 120.2(4)
C6 C7 Se1 125.0(3)
C5 C8 H8A 109.5
C5 C8 H8B 109.5
C5 C8 H8C 109.5
H8A C8 H8B 109.5
H8A C8 H8C 109.5
H8B C8 H8C 109.5
Se1 C9 H9A 109.5
Se1 C9 H9B 109.5
Se1 C9 H9C 109.5
H9A C9 H9B 109.5
H9A C9 H9C 109.5
H9B C9 H9C 109.5
C11 C10 N1 122.5(4)
C11 C10 C15 116.6(4)
C15 C10 N1 120.8(3)
C10 C11 H11 119.1
C12 C11 C10 121.7(4)
C12 C11 H11 119.1
C11 C12 H12 119.1
C13 C12 C11 121.7(4)
C13 C12 H12 119.1
C12 C13 C14 118.0(4)
C12 C13 C16 121.4(4)
C14 C13 C16 120.6(4)
C13 C14 H14 119.7
C15 C14 C13 120.6(4)
C15 C14 H14 119.7
C10 C15 Se2 117.2(3)
C14 C15 Se2 121.5(3)
C14 C15 C10 121.3(4)
C13 C16 H16A 109.5
C13 C16 H16B 109.5
C13 C16 H16C 109.5
H16A C16 H16B 109.5
H16A C16 H16C 109.5
H16B C16 H16C 109.5
Se2 C17 H17A 109.5
Se2 C17 H17B 109.5
Se2 C17 H17C 109.5
H17A C17 H17B 109.5
H17A C17 H17C 109.5
H17B C17 H17C 109.5

loop_
_geom_bond_atom_site_label_1
_geom_bond_atom_site_label_2
_geom_bond_distance
Pd1 Se1 2.4095(5)
Pd1 Se2 2.3944(5)
Pd1 Cl1 2.3424(11)
Pd1 Cl2 2.3247(12)
Se1 C7 1.924(4)
Se1 C9 1.934(4)
Se2 C15 1.933(4)
Se2 C17 1.935(4)
N1 C1 1.466(5)
N1 C2 1.446(5)
N1 C10 1.414(5)
C1 H1A 0.9600
C1 H1B 0.9600
C1 H1C 0.9600
C2 C3 1.371(5)
C2 C7 1.387(5)
C3 H3 0.9300
C3 C4 1.376(6)
C4 H4 0.9300
C4 C5 1.380(6)
C5 C6 1.388(5)
C5 C8 1.512(5)
C6 H6 0.9300
C6 C7 1.392(5)
C8 H8A 0.9600
C8 H8B 0.9600
C8 H8C 0.9600
C9 H9A 0.9600
C9 H9B 0.9600
C9 H9C 0.9600
C10 C11 1.385(5)
C10 C15 1.409(5)
C11 H11 0.9300
C11 C12 1.377(6)
C12 H12 0.9300
C12 C13 1.373(6)
C13 C14 1.390(5)
C13 C16 1.517(6)
C14 H14 0.9300
C14 C15 1.389(5)
C16 H16A 0.9600
C16 H16B 0.9600
C16 H16C 0.9600
C17 H17A 0.9600
C17 H17B 0.9600
C17 H17C 0.9600

loop_
_geom_torsion_atom_site_label_1
_geom_torsion_atom_site_label_2
_geom_torsion_atom_site_label_3
_geom_torsion_atom_site_label_4
_geom_torsion
N1 C2 C3 C4 -178.2(4)
N1 C2 C7 Se1 3.3(4)
N1 C2 C7 C6 179.5(3)
N1 C10 C11 C12 -177.8(4)
N1 C10 C15 Se2 -5.1(5)
N1 C10 C15 C14 176.5(4)
C1 N1 C2 C3 -89.8(5)
C1 N1 C2 C7 91.2(4)
C1 N1 C10 C11 10.1(6)
C1 N1 C10 C15 -165.6(4)
C2 N1 C10 C11 -126.7(4)
C2 N1 C10 C15 57.5(5)
C2 C3 C4 C5 -1.8(6)
C3 C2 C7 Se1 -175.7(3)
C3 C2 C7 C6 0.5(6)
C3 C4 C5 C6 1.6(6)
C3 C4 C5 C8 -178.4(4)
C4 C5 C6 C7 -0.4(6)
C5 C6 C7 Se1 175.1(3)
C5 C6 C7 C2 -0.6(6)
C7 C2 C3 C4 0.7(6)
C8 C5 C6 C7 179.6(4)
C10 N1 C2 C3 48.8(5)
C10 N1 C2 C7 -130.2(4)
C10 C11 C12 C13 2.8(8)
C11 C10 C15 Se2 178.9(3)
C11 C10 C15 C14 0.5(6)
C11 C12 C13 C14 -2.1(7)
C11 C12 C13 C16 178.9(4)
C12 C13 C14 C15 0.7(6)
C13 C14 C15 Se2 -178.3(3)
C13 C14 C15 C10 0.0(6)
C15 C10 C11 C12 -1.9(7)
C16 C13 C14 C15 179.7(4)
